data_1540841
loop_
_publ_author_name
'Watanabe, Y.'
'Iwasaki, H.'
'Kuroda, N.'
'Nishina, Y.'

_publ_section_title
;
 A pressure-induced nonlayered structure of indium monoselenide
;
_journal_name_full 'Journal of Solid State Chemistry'
_journal_page_first 140
_journal_page_last 150
_journal_volume 43
_journal_year 1982
_chemical_formula_sum 'In Se'
_space_group_IT_number 10
_symmetry_space_group_name_Hall '-P 2y'
_symmetry_space_group_name_H-M 'P 1 2/m 1'
_cell_angle_alpha 90
_cell_angle_beta 87.2
_cell_angle_gamma 90
_cell_formula_units_Z 4
_cell_length_a 11.02
_cell_length_b 4.11
_cell_length_c 4.61
_cell_volume 208.548
_citation_journal_id_ASTM JSSCBI
_cod_data_source_file Watanabe_JSSCBI_1982_239.cif
_cod_data_source_block In1Se1
_cod_original_cell_volume 208.5478
_cod_original_formula_sum 'In1 Se1'
_cod_database_code 1540841

loop_
_symmetry_equiv_pos_as_xyz
x,y,z
-x,y,-z
-x,-y,-z
x,-y,z

loop_
_atom_site_label
_atom_site_type_symbol
_atom_site_fract_x
_atom_site_fract_y
_atom_site_fract_z
_atom_site_occupancy
_atom_site_U_iso_or_equiv
Se2 Se 0.16 0.5 0.482 1 0.0
Se1 Se 0.34 0 0.018 1 0.0
In2 In 0.384 0.5 0.621 1 0.0
In1 In 0.116 0 0.879 1 0.0
